data_4001649
loop_
_publ_author_name
'Chung, Duck Young'
'Uher, Ctirad'
'Kanatzidis, Mercouri G.'

_publ_section_title
;
 Sb and Se Substitution in CsBi4Te6: The Semiconductors CsM4Q6(M = Bi, Sb;
 Q = Te, Se), Cs2Bi10Q15, and CsBi5Q8
;
_journal_issue 10
_journal_name_full 'Chemistry of Materials'
_journal_page_first 1854
_journal_paper_doi 10.1021/cm300490v
_journal_volume 24
_journal_year 2012
_chemical_formula_sum 'Bi3.55 Cs Sb0.45 Te6'
_chemical_formula_weight 1694.85
_chemical_name_systematic
; 
 ? 
;
_space_group_IT_number 12
_symmetry_cell_setting monoclinic
_symmetry_space_group_name_Hall '-C 2y'
_symmetry_space_group_name_H-M 'C 1 2/m 1'
_atom_sites_solution_hydrogens none
_atom_sites_solution_primary direct
_atom_sites_solution_secondary difmap
_audit_creation_method SHELXL-97
_cell_angle_alpha 90.00
_cell_angle_beta 101.399(2)
_cell_angle_gamma 90.00
_cell_formula_units_Z 8
_cell_length_a 51.525(7)
_cell_length_b 4.3632(6)
_cell_length_c 14.447(2)
_cell_measurement_temperature 293(2)
_cell_volume 3183.8(8)
_computing_structure_refinement 'SHELXL-97 (Sheldrick, 2008)'
_computing_structure_solution 'SHELXS-97 (Sheldrick, 2008)'
_diffrn_ambient_temperature 293(2)
_diffrn_measured_fraction_theta_full 0.993
_diffrn_measured_fraction_theta_max 0.993
_diffrn_radiation_monochromator graphite
_diffrn_radiation_source 'fine-focus sealed tube'
_diffrn_radiation_type MoK\a
_diffrn_radiation_wavelength 0.71073
_diffrn_reflns_av_R_equivalents 0.0802
_diffrn_reflns_av_sigmaI/netI 0.0712
_diffrn_reflns_limit_h_max 70
_diffrn_reflns_limit_h_min -70
_diffrn_reflns_limit_k_max 5
_diffrn_reflns_limit_k_min -5
_diffrn_reflns_limit_l_max 19
_diffrn_reflns_limit_l_min -19
_diffrn_reflns_number 19739
_diffrn_reflns_theta_full 29.00
_diffrn_reflns_theta_max 29.00
_diffrn_reflns_theta_min 3.23
_exptl_absorpt_coefficient_mu 52.834
_exptl_absorpt_correction_T_max 0.90
_exptl_absorpt_correction_T_min 0.74
_exptl_absorpt_correction_type empirical
_exptl_crystal_colour black
_exptl_crystal_density_diffrn 7.072
_exptl_crystal_density_method 'not measured'
_exptl_crystal_description needle
_exptl_crystal_F_000 5476
_exptl_crystal_size_max 0.070
_exptl_crystal_size_mid 0.005
_exptl_crystal_size_min 0.002
_refine_diff_density_max 3.375
_refine_diff_density_min -4.699
_refine_diff_density_rms 0.658
_refine_ls_extinction_method none
_refine_ls_goodness_of_fit_ref 0.955
_refine_ls_hydrogen_treatment none
_refine_ls_matrix_type full
_refine_ls_number_parameters 139
_refine_ls_number_reflns 4720
_refine_ls_number_restraints 0
_refine_ls_restrained_S_all 0.955
_refine_ls_R_factor_all 0.0922
_refine_ls_R_factor_gt 0.0534
_refine_ls_shift/su_max 0.000
_refine_ls_shift/su_mean 0.000
_refine_ls_structure_factor_coef Fsqd
_refine_ls_weighting_details 'calc w=1/[\s^2^(Fo^2^)+(0.0668P)^2^+0.0000P] where P=(Fo^2^+2Fc^2^)/3'
_refine_ls_weighting_scheme calc
_refine_ls_wR_factor_gt 0.1242
_refine_ls_wR_factor_ref 0.1372
_reflns_number_gt 3011
_reflns_number_total 4720
_reflns_threshold_expression >2sigma(I)
_cod_data_source_file cm300490v_si_001.cif
_cod_data_source_block CsBi355Sb045Te6
_cod_original_cell_volume 3183.9(8)
_cod_original_sg_symbol_H-M C2/m
_cod_database_code 4001649

loop_
_symmetry_equiv_pos_as_xyz
'x, y, z'
'-x, y, -z'
'x+1/2, y+1/2, z'
'-x+1/2, y+1/2, -z'
'-x, -y, -z'
'x, -y, z'
'-x+1/2, -y+1/2, -z'
'x+1/2, -y+1/2, z'

loop_
_atom_site_label
_atom_site_type_symbol
_atom_site_fract_x
_atom_site_fract_y
_atom_site_fract_z
_atom_site_U_iso_or_equiv
_atom_site_adp_type
_atom_site_occupancy
_atom_site_symmetry_multiplicity
_atom_site_calc_flag
_atom_site_refinement_flags
Bi1 Bi 0.13626(2) 0.0000 0.75018(8) 0.0203(4) Uani 0.847(11) 2 d SP
Sb1 Sb 0.13626(2) 0.0000 0.75018(8) 0.0203(4) Uani 0.153(11) 2 d SP
Bi2 Bi 0.21245(2) 0.5000 -0.08897(8) 0.0240(3) Uani 1 2 d S
Bi3 Bi 0.16277(2) 0.0000 0.09190(8) 0.0226(4) Uani 0.914(12) 2 d SP
Sb3 Sb 0.16277(2) 0.0000 0.09190(8) 0.0226(4) Uani 0.086(12) 2 d SP
Bi4 Bi 0.08864(2) 0.5000 -0.06236(8) 0.0220(4) Uani 0.892(12) 2 d SP
Sb4 Sb 0.08864(2) 0.5000 -0.06236(8) 0.0220(4) Uani 0.108(12) 2 d SP
Bi5 Bi 0.23520(2) 0.5000 -0.74115(8) 0.0205(4) Uani 0.868(12) 2 d SP
Sb5 Sb 0.23520(2) 0.5000 -0.74115(8) 0.0205(4) Uani 0.132(12) 2 d SP
Bi6 Bi 0.11435(2) 0.5000 0.27717(8) 0.0195(4) Uani 0.692(11) 2 d SP
Sb6 Sb 0.11435(2) 0.5000 0.27717(8) 0.0195(4) Uani 0.308(11) 2 d SP
Bi7 Bi 0.01504(2) 0.0000 0.78820(8) 0.0212(4) Uani 0.882(11) 2 d SP
Sb7 Sb 0.01504(2) 0.0000 0.78820(8) 0.0212(4) Uani 0.118(11) 2 d SP
Bi8 Bi 0.039402(19) 0.0000 0.13647(8) 0.0235(3) Uani 1 2 d S
Cs1 Cs 0.05437(4) 0.0000 0.50999(14) 0.0338(4) Uani 1 2 d S
Cs2 Cs 0.31300(4) 0.0000 -0.51612(14) 0.0387(5) Uani 1 2 d S
Te1 Te 0.15323(3) 0.5000 -0.07217(11) 0.0170(3) Uani 1 2 d S
Te2 Te 0.08019(3) 0.0000 0.78530(12) 0.0185(3) Uani 1 2 d S
Te3 Te 0.12284(4) 0.5000 0.60977(12) 0.0231(4) Uani 1 2 d S
Te4 Te 0.20211(3) 0.0000 0.75640(12) 0.0189(4) Uani 1 2 d S
Te5 Te 0.22497(3) 0.0000 0.07663(11) 0.0157(3) Uani 1 2 d S
Te6 Te 0.10430(3) 0.0000 0.10097(11) 0.0167(3) Uani 1 2 d S
Te7 Te 0.17550(3) 0.5000 -0.75735(12) 0.0188(3) Uani 1 2 d S
Te8 Te 0.12314(3) 0.0000 0.41820(12) 0.0216(4) Uani 1 2 d S
Te9 Te 0.23945(3) 0.0000 -0.59932(12) 0.0222(4) Uani 1 2 d S
Te10 Te 0.05788(3) 0.5000 0.28113(12) 0.0198(4) Uani 1 2 d S
Te11 Te -0.00752(3) 0.5000 0.35862(13) 0.0235(4) Uani 1 2 d S
Te12 Te 0.03224(3) 0.5000 -0.03890(12) 0.0188(3) Uani 1 2 d S

loop_
_atom_site_aniso_label
_atom_site_aniso_U_11
_atom_site_aniso_U_22
_atom_site_aniso_U_33
_atom_site_aniso_U_23
_atom_site_aniso_U_13
_atom_site_aniso_U_12
Bi1 0.0255(6) 0.0179(6) 0.0176(6) 0.000 0.0045(4) 0.000
Sb1 0.0255(6) 0.0179(6) 0.0176(6) 0.000 0.0045(4) 0.000
Bi2 0.0242(5) 0.0211(5) 0.0282(6) 0.000 0.0088(4) 0.000
Bi3 0.0230(6) 0.0208(6) 0.0251(6) 0.000 0.0071(4) 0.000
Sb3 0.0230(6) 0.0208(6) 0.0251(6) 0.000 0.0071(4) 0.000
Bi4 0.0215(6) 0.0199(6) 0.0249(6) 0.000 0.0056(4) 0.000
Sb4 0.0215(6) 0.0199(6) 0.0249(6) 0.000 0.0056(4) 0.000
Bi5 0.0240(6) 0.0166(6) 0.0209(6) 0.000 0.0045(4) 0.000
Sb5 0.0240(6) 0.0166(6) 0.0209(6) 0.000 0.0045(4) 0.000
Bi6 0.0226(7) 0.0173(6) 0.0195(7) 0.000 0.0064(5) 0.000
Sb6 0.0226(7) 0.0173(6) 0.0195(7) 0.000 0.0064(5) 0.000
Bi7 0.0177(6) 0.0191(6) 0.0269(6) 0.000 0.0049(4) 0.000
Sb7 0.0177(6) 0.0191(6) 0.0269(6) 0.000 0.0049(4) 0.000
Bi8 0.0216(5) 0.0202(5) 0.0293(6) 0.000 0.0067(4) 0.000
Cs1 0.0390(10) 0.0329(10) 0.0319(10) 0.000 0.0127(8) 0.000
Cs2 0.0296(10) 0.0518(13) 0.0343(11) 0.000 0.0057(8) 0.000
Te1 0.0173(8) 0.0194(8) 0.0150(8) 0.000 0.0049(6) 0.000
Te2 0.0205(8) 0.0194(8) 0.0165(8) 0.000 0.0061(6) 0.000
Te3 0.0329(10) 0.0175(8) 0.0197(9) 0.000 0.0071(7) 0.000
Te4 0.0209(8) 0.0179(8) 0.0186(9) 0.000 0.0054(7) 0.000
Te5 0.0163(8) 0.0167(8) 0.0150(8) 0.000 0.0054(6) 0.000
Te6 0.0196(8) 0.0153(8) 0.0156(8) 0.000 0.0044(6) 0.000
Te7 0.0176(8) 0.0215(8) 0.0180(8) 0.000 0.0056(6) 0.000
Te8 0.0290(9) 0.0199(9) 0.0158(8) 0.000 0.0040(7) 0.000
Te9 0.0298(10) 0.0164(9) 0.0203(9) 0.000 0.0044(7) 0.000
Te10 0.0203(8) 0.0176(8) 0.0226(9) 0.000 0.0070(7) 0.000
Te11 0.0278(9) 0.0220(9) 0.0219(9) 0.000 0.0078(7) 0.000
Te12 0.0212(8) 0.0177(8) 0.0179(8) 0.000 0.0046(6) 0.000

loop_
_atom_type_symbol
_atom_type_description
_atom_type_scat_dispersion_real
_atom_type_scat_dispersion_imag
_atom_type_scat_source
Cs Cs -0.3680 2.1192 'International Tables Vol C Tables 4.2.6.8 and 6.1.1.4'
Bi Bi -4.1077 10.2566 'International Tables Vol C Tables 4.2.6.8 and 6.1.1.4'
Sb Sb -0.5866 1.5461 'International Tables Vol C Tables 4.2.6.8 and 6.1.1.4'
Te Te -0.5308 1.6751 'International Tables Vol C Tables 4.2.6.8 and 6.1.1.4'

loop_
_geom_angle_atom_site_label_1
_geom_angle_atom_site_label_2
_geom_angle_atom_site_label_3
_geom_angle
_geom_angle_site_symmetry_1
_geom_angle_site_symmetry_3
Te3 Bi1 Te3 94.70(6) . 1_545
Te3 Bi1 Te2 90.76(5) . .
Te3 Bi1 Te2 90.76(5) 1_545 .
Te3 Bi1 Te1 92.02(3) . 1_556
Te3 Bi1 Te1 173.28(4) 1_545 1_556
Te2 Bi1 Te1 89.13(4) . 1_556
Te3 Bi1 Te1 173.28(4) . 1_546
Te3 Bi1 Te1 92.02(3) 1_545 1_546
Te2 Bi1 Te1 89.13(4) . 1_546
Te1 Bi1 Te1 81.26(4) 1_556 1_546
Te3 Bi1 Te4 96.63(5) . .
Te3 Bi1 Te4 96.64(4) 1_545 .
Te2 Bi1 Te4 169.06(6) . .
Te1 Bi1 Te4 82.58(4) 1_556 .
Te1 Bi1 Te4 82.58(4) 1_546 .
Te4 Bi2 Te4 89.73(5) 1_554 1_564
Te4 Bi2 Te1 91.42(4) 1_554 .
Te4 Bi2 Te1 91.42(4) 1_564 .
Te4 Bi2 Te5 93.92(4) 1_554 7
Te4 Bi2 Te5 93.92(4) 1_564 7
Te1 Bi2 Te5 172.47(6) . 7
Te4 Bi2 Te5 92.27(3) 1_554 .
Te4 Bi2 Te5 177.60(5) 1_564 .
Te1 Bi2 Te5 89.85(4) . .
Te5 Bi2 Te5 84.63(4) 7 .
Te4 Bi2 Te5 177.60(5) 1_554 1_565
Te4 Bi2 Te5 92.27(3) 1_564 1_565
Te1 Bi2 Te5 89.85(4) . 1_565
Te5 Bi2 Te5 84.63(4) 7 1_565
Te5 Bi2 Te5 85.71(5) . 1_565
Te6 Bi3 Te7 92.53(4) . 1_556
Te6 Bi3 Te7 92.53(4) . 1_546
Te7 Bi3 Te7 90.92(6) 1_556 1_546
Te6 Bi3 Te1 91.36(4) . 1_545
Te7 Bi3 Te1 175.48(5) 1_556 1_545
Te7 Bi3 Te1 91.21(3) 1_546 1_545
Te6 Bi3 Te1 91.36(4) . .
Te7 Bi3 Te1 91.21(3) 1_556 .
Te7 Bi3 Te1 175.48(5) 1_546 .
Te1 Bi3 Te1 86.39(5) 1_545 .
Te6 Bi3 Te5 178.61(6) . .
Te7 Bi3 Te5 88.44(4) 1_556 .
Te7 Bi3 Te5 88.44(4) 1_546 .
Te1 Bi3 Te5 87.63(4) 1_545 .
Te1 Bi3 Te5 87.63(4) . .
Te12 Bi4 Te2 94.47(4) . 1_554
Te12 Bi4 Te2 94.47(4) . 1_564
Te2 Bi4 Te2 90.63(6) 1_554 1_564
Te12 Bi4 Te6 91.45(4) . 1_565
Te2 Bi4 Te6 173.59(5) 1_554 1_565
Te2 Bi4 Te6 91.35(3) 1_564 1_565
Te12 Bi4 Te6 91.46(4) . .
Te2 Bi4 Te6 91.35(3) 1_554 .
Te2 Bi4 Te6 173.59(5) 1_564 .
Te6 Bi4 Te6 86.04(5) 1_565 .
Te12 Bi4 Te1 176.00(6) . .
Te2 Bi4 Te1 88.34(4) 1_554 .
Te2 Bi4 Te1 88.34(4) 1_564 .
Te6 Bi4 Te1 85.62(4) 1_565 .
Te6 Bi4 Te1 85.62(4) . .
Te9 Bi5 Te9 94.48(6) 1_565 .
Te9 Bi5 Te7 89.34(5) 1_565 .
Te9 Bi5 Te7 89.35(5) . .
Te9 Bi5 Te4 96.14(5) 1_565 7
Te9 Bi5 Te4 96.14(5) . 7
Te7 Bi5 Te4 171.90(6) . 7
Te9 Bi5 Te5 171.94(5) 1_565 1_554
Te9 Bi5 Te5 92.41(3) . 1_554
Te7 Bi5 Te5 86.58(4) . 1_554
Te4 Bi5 Te5 87.24(4) 7 1_554
Te9 Bi5 Te5 92.41(3) 1_565 1_564
Te9 Bi5 Te5 171.95(5) . 1_564
Te7 Bi5 Te5 86.58(4) . 1_564
Te4 Bi5 Te5 87.24(4) 7 1_564
Te5 Bi5 Te5 80.42(4) 1_554 1_564
Te10 Bi6 Te8 90.23(5) . .
Te10 Bi6 Te8 90.23(5) . 1_565
Te8 Bi6 Te8 95.03(6) . 1_565
Te10 Bi6 Te7 172.54(6) . 1_556
Te8 Bi6 Te7 94.81(5) . 1_556
Te8 Bi6 Te7 94.80(5) 1_565 1_556
Te10 Bi6 Te6 90.57(4) . .
Te8 Bi6 Te6 91.32(3) . .
Te8 Bi6 Te6 173.60(4) 1_565 .
Te7 Bi6 Te6 83.83(4) 1_556 .
Te10 Bi6 Te6 90.56(4) . 1_565
Te8 Bi6 Te6 173.60(4) . 1_565
Te8 Bi6 Te6 91.32(3) 1_565 1_565
Te7 Bi6 Te6 83.83(4) 1_556 1_565
Te6 Bi6 Te6 82.32(5) . 1_565
Te10 Bi6 Cs2 131.03(5) . 7
Te8 Bi6 Cs2 59.20(4) . 7
Te8 Bi6 Cs2 59.20(4) 1_565 7
Te7 Bi6 Cs2 56.43(4) 1_556 7
Te6 Bi6 Cs2 124.15(4) . 7
Te6 Bi6 Cs2 124.15(4) 1_565 7
Te11 Bi7 Te11 92.74(6) 5_556 5_566
Te11 Bi7 Bi8 103.87(4) 5_556 5_556
Te11 Bi7 Bi8 103.87(4) 5_566 5_556
Te11 Bi7 Te12 171.23(5) 5_556 1_556
Te11 Bi7 Te12 91.84(3) 5_566 1_556
Bi8 Bi7 Te12 82.25(4) 5_556 1_556
Te11 Bi7 Te12 91.84(3) 5_556 1_546
Te11 Bi7 Te12 171.23(5) 5_566 1_546
Bi8 Bi7 Te12 82.25(4) 5_556 1_546
Te12 Bi7 Te12 82.68(5) 1_556 1_546
Te11 Bi7 Te2 88.91(4) 5_556 .
Te11 Bi7 Te2 88.91(4) 5_566 .
Bi8 Bi7 Te2 161.24(5) 5_556 .
Te12 Bi7 Te2 83.70(4) 1_556 .
Te12 Bi7 Te2 83.70(4) 1_546 .
Te10 Bi8 Te10 91.69(6) . 1_545
Te10 Bi8 Sb7 86.72(4) . 5_556
Te10 Bi8 Sb7 86.72(4) 1_545 5_556
Te10 Bi8 Bi7 86.72(4) . 5_556
Te10 Bi8 Bi7 86.72(4) 1_545 5_556
Sb7 Bi8 Bi7 0.00(3) 5_556 5_556
Te10 Bi8 Te12 91.47(3) . .
Te10 Bi8 Te12 166.36(5) 1_545 .
Sb7 Bi8 Te12 106.71(4) 5_556 .
Bi7 Bi8 Te12 106.71(4) 5_556 .
Te10 Bi8 Te12 166.36(5) . 1_545
Te10 Bi8 Te12 91.47(3) 1_545 1_545
Sb7 Bi8 Te12 106.71(4) 5_556 1_545
Bi7 Bi8 Te12 106.71(4) 5_556 1_545
Te12 Bi8 Te12 82.51(5) . 1_545
Te2 Cs1 Te10 140.77(4) . .
Te2 Cs1 Te10 140.77(4) . 1_545
Te10 Cs1 Te10 66.20(4) . 1_545
Te2 Cs1 Te11 68.63(4) . 5_556
Te10 Cs1 Te11 145.17(6) . 5_556
Te10 Cs1 Te11 103.01(3) 1_545 5_556
Te2 Cs1 Te11 68.63(4) . 5_566
Te10 Cs1 Te11 103.01(3) . 5_566
Te10 Cs1 Te11 145.17(6) 1_545 5_566
Te11 Cs1 Te11 66.10(4) 5_556 5_566
Te2 Cs1 Te8 100.92(6) . .
Te10 Cs1 Te8 62.62(4) . .
Te10 Cs1 Te8 62.62(4) 1_545 .
Te11 Cs1 Te8 144.11(3) 5_556 .
Te11 Cs1 Te8 144.11(3) 5_566 .
Te2 Cs1 Te11 127.46(5) . .
Te10 Cs1 Te11 55.12(4) . .
Te10 Cs1 Te11 90.39(5) 1_545 .
Te11 Cs1 Te11 93.69(5) 5_556 .
Te11 Cs1 Te11 59.10(5) 5_566 .
Te8 Cs1 Te11 117.73(5) . .
Te2 Cs1 Te11 127.46(5) . 1_545
Te10 Cs1 Te11 90.39(5) . 1_545
Te10 Cs1 Te11 55.12(4) 1_545 1_545
Te11 Cs1 Te11 59.10(5) 5_556 1_545
Te11 Cs1 Te11 93.69(5) 5_566 1_545
Te8 Cs1 Te11 117.73(5) . 1_545
Te11 Cs1 Te11 63.99(4) . 1_545
Te2 Cs1 Te3 63.60(4) . 1_545
Te10 Cs1 Te3 113.55(5) . 1_545
Te10 Cs1 Te3 79.99(4) 1_545 1_545
Te11 Cs1 Te3 95.71(4) 5_556 1_545
Te11 Cs1 Te3 132.23(6) 5_566 1_545
Te8 Cs1 Te3 51.06(4) . 1_545
Te11 Cs1 Te3 167.83(6) . 1_545
Te11 Cs1 Te3 114.92(2) 1_545 1_545
Te2 Cs1 Te3 63.60(4) . .
Te10 Cs1 Te3 80.00(4) . .
Te10 Cs1 Te3 113.55(5) 1_545 .
Te11 Cs1 Te3 132.23(6) 5_556 .
Te11 Cs1 Te3 95.71(4) 5_566 .
Te8 Cs1 Te3 51.06(4) . .
Te11 Cs1 Te3 114.92(2) . .
Te11 Cs1 Te3 167.83(6) 1_545 .
Te3 Cs1 Te3 63.33(4) 1_545 .
Te2 Cs1 Cs1 90.0 . 1_565
Te10 Cs1 Cs1 56.90(2) . 1_565
Te10 Cs1 Cs1 123.10(2) 1_545 1_565
Te11 Cs1 Cs1 123.05(2) 5_556 1_565
Te11 Cs1 Cs1 56.95(2) 5_566 1_565
Te8 Cs1 Cs1 90.0 . 1_565
Te11 Cs1 Cs1 58.00(2) . 1_565
Te11 Cs1 Cs1 121.99(2) 1_545 1_565
Te3 Cs1 Cs1 121.67(2) 1_545 1_565
Te3 Cs1 Cs1 58.34(2) . 1_565
Te2 Cs1 Cs1 90.0 . 1_545
Te10 Cs1 Cs1 123.10(2) . 1_545
Te10 Cs1 Cs1 56.90(2) 1_545 1_545
Te11 Cs1 Cs1 56.95(2) 5_556 1_545
Te11 Cs1 Cs1 123.05(2) 5_566 1_545
Te8 Cs1 Cs1 90.0 . 1_545
Te11 Cs1 Cs1 121.99(2) . 1_545
Te11 Cs1 Cs1 58.00(2) 1_545 1_545
Te3 Cs1 Cs1 58.34(2) 1_545 1_545
Te3 Cs1 Cs1 121.67(2) . 1_545
Cs1 Cs1 Cs1 179.995(3) 1_565 1_545
Te9 Cs2 Te3 141.29(7) . 7
Te9 Cs2 Te7 105.57(6) . 7_554
Te3 Cs2 Te7 113.14(6) 7 7_554
Te9 Cs2 Te8 146.12(2) . 7
Te3 Cs2 Te8 53.86(4) 7 7
Te7 Cs2 Te8 71.80(5) 7_554 7
Te9 Cs2 Te8 146.12(2) . 7_545
Te3 Cs2 Te8 53.86(4) 7 7_545
Te7 Cs2 Te8 71.80(5) 7_554 7_545
Te8 Cs2 Te8 66.70(4) 7 7_545
Te9 Cs2 Te4 73.34(4) . 7_545
Te3 Cs2 Te4 74.25(5) 7 7_545
Te7 Cs2 Te4 147.09(2) 7_554 7_545
Te8 Cs2 Te4 127.45(6) 7 7_545
Te8 Cs2 Te4 90.85(4) 7_545 7_545
Te9 Cs2 Te4 73.34(4) . 7
Te3 Cs2 Te4 74.25(5) 7 7
Te7 Cs2 Te4 147.09(2) 7_554 7
Te8 Cs2 Te4 90.85(4) 7 7
Te8 Cs2 Te4 127.45(6) 7_545 7
Te4 Cs2 Te4 65.31(4) 7_545 7
Te9 Cs2 Te9 54.58(4) . 7_544
Te3 Cs2 Te9 146.79(2) 7 7_544
Te7 Cs2 Te9 64.12(4) 7_554 7_544
Te8 Cs2 Te9 135.91(7) 7 7_544
Te8 Cs2 Te9 97.46(4) 7_545 7_544
Te4 Cs2 Te9 91.82(4) 7_545 7_544
Te4 Cs2 Te9 127.53(6) 7 7_544
Te9 Cs2 Te9 54.58(4) . 7_554
Te3 Cs2 Te9 146.79(2) 7 7_554
Te7 Cs2 Te9 64.12(4) 7_554 7_554
Te8 Cs2 Te9 97.46(4) 7 7_554
Te8 Cs2 Te9 135.91(7) 7_545 7_554
Te4 Cs2 Te9 127.53(6) 7_545 7_554
Te4 Cs2 Te9 91.82(4) 7 7_554
Te9 Cs2 Te9 64.70(4) 7_544 7_554
Te9 Cs2 Cs2 90.0 . 1_545
Te3 Cs2 Cs2 90.0 7 1_545
Te7 Cs2 Cs2 90.0 7_554 1_545
Te8 Cs2 Cs2 123.35(2) 7 1_545
Te8 Cs2 Cs2 56.65(2) 7_545 1_545
Te4 Cs2 Cs2 57.34(2) 7_545 1_545
Te4 Cs2 Cs2 122.65(2) 7 1_545
Te9 Cs2 Cs2 57.65(2) 7_544 1_545
Te9 Cs2 Cs2 122.35(2) 7_554 1_545
Te9 Cs2 Cs2 90.0 . 1_565
Te3 Cs2 Cs2 90.0 7 1_565
Te7 Cs2 Cs2 90.0 7_554 1_565
Te8 Cs2 Cs2 56.65(2) 7 1_565
Te8 Cs2 Cs2 123.35(2) 7_545 1_565
Te4 Cs2 Cs2 122.65(2) 7_545 1_565
Te4 Cs2 Cs2 57.35(2) 7 1_565
Te9 Cs2 Cs2 122.35(2) 7_544 1_565
Te9 Cs2 Cs2 57.65(2) 7_554 1_565
Cs2 Cs2 Cs2 180.0 1_545 1_565
Te9 Cs2 Bi6 150.48(6) . 7
Te3 Cs2 Bi6 68.23(4) 7 7
Te7 Cs2 Bi6 44.91(3) 7_554 7
Te8 Cs2 Bi6 39.81(3) 7 7
Te8 Cs2 Bi6 39.81(3) 7_545 7
Te4 Cs2 Bi6 129.75(4) 7_545 7
Te4 Cs2 Bi6 129.75(4) 7 7
Te9 Cs2 Bi6 101.62(5) 7_544 7
Te9 Cs2 Bi6 101.62(5) 7_554 7
Cs2 Cs2 Bi6 90.0 1_545 7
Cs2 Cs2 Bi6 90.0 1_565 7
Bi2 Te1 Sb3 92.79(4) . 1_565
Bi2 Te1 Bi3 92.79(4) . 1_565
Sb3 Te1 Bi3 0.00(3) 1_565 1_565
Bi2 Te1 Bi3 92.79(4) . .
Sb3 Te1 Bi3 86.39(5) 1_565 .
Bi3 Te1 Bi3 86.39(5) 1_565 .
Bi2 Te1 Bi1 92.97(4) . 1_554
Sb3 Te1 Bi1 173.70(6) 1_565 1_554
Bi3 Te1 Bi1 173.70(6) 1_565 1_554
Bi3 Te1 Bi1 95.89(2) . 1_554
Bi2 Te1 Bi1 92.97(4) . 1_564
Sb3 Te1 Bi1 95.89(2) 1_565 1_564
Bi3 Te1 Bi1 95.89(2) 1_565 1_564
Bi3 Te1 Bi1 173.70(6) . 1_564
Bi1 Te1 Bi1 81.26(4) 1_554 1_564
Bi2 Te1 Bi4 177.98(6) . .
Sb3 Te1 Bi4 88.68(4) 1_565 .
Bi3 Te1 Bi4 88.68(4) 1_565 .
Bi3 Te1 Bi4 88.68(4) . .
Bi1 Te1 Bi4 85.50(4) 1_554 .
Bi1 Te1 Bi4 85.50(4) 1_564 .
Bi1 Te2 Sb4 96.61(5) . 1_556
Bi1 Te2 Bi4 96.61(5) . 1_556
Sb4 Te2 Bi4 0.00(4) 1_556 1_556
Bi1 Te2 Sb4 96.61(5) . 1_546
Sb4 Te2 Sb4 90.63(5) 1_556 1_546
Bi4 Te2 Sb4 90.63(5) 1_556 1_546
Bi1 Te2 Bi4 96.61(5) . 1_546
Sb4 Te2 Bi4 90.63(5) 1_556 1_546
Bi4 Te2 Bi4 90.63(5) 1_556 1_546
Sb4 Te2 Bi4 0.00(4) 1_546 1_546
Bi1 Te2 Bi7 171.26(6) . .
Sb4 Te2 Bi7 89.52(4) 1_556 .
Bi4 Te2 Bi7 89.52(4) 1_556 .
Sb4 Te2 Bi7 89.52(4) 1_546 .
Bi4 Te2 Bi7 89.52(4) 1_546 .
Bi1 Te2 Cs1 88.50(5) . .
Sb4 Te2 Cs1 134.14(3) 1_556 .
Bi4 Te2 Cs1 134.14(3) 1_556 .
Sb4 Te2 Cs1 134.14(3) 1_546 .
Bi4 Te2 Cs1 134.14(3) 1_546 .
Bi7 Te2 Cs1 82.76(5) . .
Bi1 Te3 Sb1 94.70(6) . 1_565
Bi1 Te3 Bi1 94.70(6) . 1_565
Sb1 Te3 Bi1 0.00(3) 1_565 1_565
Bi1 Te3 Cs2 98.13(5) . 7
Sb1 Te3 Cs2 98.13(5) 1_565 7
Bi1 Te3 Cs2 98.13(5) 1_565 7
Bi1 Te3 Cs1 85.32(4) . .
Sb1 Te3 Cs1 133.67(6) 1_565 .
Bi1 Te3 Cs1 133.67(6) 1_565 .
Cs2 Te3 Cs1 127.82(5) 7 .
Bi1 Te3 Cs1 133.67(6) . 1_565
Sb1 Te3 Cs1 85.32(4) 1_565 1_565
Bi1 Te3 Cs1 85.32(4) 1_565 1_565
Cs2 Te3 Cs1 127.83(5) 7 1_565
Cs1 Te3 Cs1 63.32(4) . 1_565
Bi2 Te4 Bi2 89.73(5) 1_556 1_546
Bi2 Te4 Bi5 90.98(4) 1_556 7
Bi2 Te4 Bi5 90.98(4) 1_546 7
Bi2 Te4 Bi1 92.75(4) 1_556 .
Bi2 Te4 Bi1 92.75(4) 1_546 .
Bi5 Te4 Bi1 174.73(6) 7 .
Bi2 Te4 Cs2 167.77(4) 1_556 7_545
Bi2 Te4 Cs2 102.48(2) 1_546 7_545
Bi5 Te4 Cs2 88.13(4) 7 7_545
Bi1 Te4 Cs2 87.43(4) . 7_545
Bi2 Te4 Cs2 102.48(2) 1_556 7
Bi2 Te4 Cs2 167.77(4) 1_546 7
Bi5 Te4 Cs2 88.13(4) 7 7
Bi1 Te4 Cs2 87.43(4) . 7
Cs2 Te4 Cs2 65.31(4) 7_545 7
Bi2 Te5 Bi2 95.37(4) 7 .
Bi2 Te5 Bi2 95.37(4) 7 1_545
Bi2 Te5 Bi2 85.71(5) . 1_545
Bi2 Te5 Bi3 173.05(6) 7 .
Bi2 Te5 Bi3 89.72(4) . .
Bi2 Te5 Bi3 89.72(4) 1_545 .
Bi2 Te5 Bi5 87.49(4) 7 1_556
Bi2 Te5 Bi5 96.86(2) . 1_556
Bi2 Te5 Bi5 175.98(5) 1_545 1_556
Bi3 Te5 Bi5 87.21(4) . 1_556
Bi2 Te5 Bi5 87.49(4) 7 1_546
Bi2 Te5 Bi5 175.99(5) . 1_546
Bi2 Te5 Bi5 96.86(2) 1_545 1_546
Bi3 Te5 Bi5 87.21(4) . 1_546
Bi5 Te5 Bi5 80.42(4) 1_556 1_546
Bi3 Te6 Bi4 94.34(4) . .
Bi3 Te6 Sb4 94.34(4) . 1_545
Bi4 Te6 Sb4 86.04(5) . 1_545
Bi3 Te6 Bi4 94.34(4) . 1_545
Bi4 Te6 Bi4 86.04(5) . 1_545
Sb4 Te6 Bi4 0.00(5) 1_545 1_545
Bi3 Te6 Bi6 91.56(4) . .
Bi4 Te6 Bi6 95.51(2) . .
Sb4 Te6 Bi6 173.77(6) 1_545 .
Bi4 Te6 Bi6 173.77(6) 1_545 .
Bi3 Te6 Bi6 91.56(4) . 1_545
Bi4 Te6 Bi6 173.77(6) . 1_545
Sb4 Te6 Bi6 95.51(2) 1_545 1_545
Bi4 Te6 Bi6 95.51(2) 1_545 1_545
Bi6 Te6 Bi6 82.32(5) . 1_545
Bi5 Te7 Sb3 97.24(4) . 1_554
Bi5 Te7 Bi3 97.24(4) . 1_554
Sb3 Te7 Bi3 0.00(3) 1_554 1_554
Bi5 Te7 Sb3 97.24(4) . 1_564
Sb3 Te7 Sb3 90.92(6) 1_554 1_564
Bi3 Te7 Sb3 90.92(6) 1_554 1_564
Bi5 Te7 Bi3 97.24(4) . 1_564
Sb3 Te7 Bi3 90.92(6) 1_554 1_564
Bi3 Te7 Bi3 90.92(6) 1_554 1_564
Sb3 Te7 Bi3 0.0 1_564 1_564
Bi5 Te7 Bi6 167.11(7) . 1_554
Sb3 Te7 Bi6 91.77(4) 1_554 1_554
Bi3 Te7 Bi6 91.77(4) 1_554 1_554
Sb3 Te7 Bi6 91.77(4) 1_564 1_554
Bi3 Te7 Bi6 91.77(4) 1_564 1_554
Bi5 Te7 Cs2 88.45(5) . 7_554
Sb3 Te7 Cs2 133.88(3) 1_554 7_554
Bi3 Te7 Cs2 133.88(3) 1_554 7_554
Sb3 Te7 Cs2 133.88(3) 1_564 7_554
Bi3 Te7 Cs2 133.88(3) 1_564 7_554
Bi6 Te7 Cs2 78.66(5) 1_554 7_554
Sb6 Te8 Bi6 0.00(4) 1_545 1_545
Sb6 Te8 Bi6 95.03(6) 1_545 .
Bi6 Te8 Bi6 95.03(6) 1_545 .
Sb6 Te8 Cs2 130.86(6) 1_545 7
Bi6 Te8 Cs2 130.86(6) 1_545 7
Bi6 Te8 Cs2 80.99(4) . 7
Sb6 Te8 Cs2 80.99(4) 1_545 7_545
Bi6 Te8 Cs2 80.99(4) 1_545 7_545
Bi6 Te8 Cs2 130.86(6) . 7_545
Cs2 Te8 Cs2 66.70(4) 7 7_545
Sb6 Te8 Cs1 101.67(5) 1_545 .
Bi6 Te8 Cs1 101.67(5) 1_545 .
Bi6 Te8 Cs1 101.67(5) . .
Cs2 Te8 Cs1 127.23(5) 7 .
Cs2 Te8 Cs1 127.23(5) 7_545 .
Sb5 Te9 Bi5 0.00(5) 1_545 1_545
Sb5 Te9 Bi5 94.48(6) 1_545 .
Bi5 Te9 Bi5 94.48(6) 1_545 .
Sb5 Te9 Cs2 98.82(5) 1_545 .
Bi5 Te9 Cs2 98.82(5) 1_545 .
Bi5 Te9 Cs2 98.82(5) . .
Sb5 Te9 Cs2 85.69(4) 1_545 7_544
Bi5 Te9 Cs2 85.69(4) 1_545 7_544
Bi5 Te9 Cs2 135.28(6) . 7_544
Cs2 Te9 Cs2 125.42(4) . 7_544
Sb5 Te9 Cs2 135.27(6) 1_545 7_554
Bi5 Te9 Cs2 135.27(6) 1_545 7_554
Bi5 Te9 Cs2 85.69(4) . 7_554
Cs2 Te9 Cs2 125.42(4) . 7_554
Cs2 Te9 Cs2 64.70(4) 7_544 7_554
Bi6 Te10 Bi8 99.45(5) . .
Bi6 Te10 Bi8 99.46(5) . 1_565
Bi8 Te10 Bi8 91.69(6) . 1_565
Bi6 Te10 Cs1 102.96(5) . .
Bi8 Te10 Cs1 96.77(3) . .
Bi8 Te10 Cs1 154.33(6) 1_565 .
Bi6 Te10 Cs1 102.97(5) . 1_565
Bi8 Te10 Cs1 154.33(6) . 1_565
Bi8 Te10 Cs1 96.76(3) 1_565 1_565
Cs1 Te10 Cs1 66.20(4) . 1_565
Sb7 Te11 Bi7 0.0 5_556 5_556
Sb7 Te11 Sb7 92.74(6) 5_556 5_566
Bi7 Te11 Sb7 92.74(6) 5_556 5_566
Sb7 Te11 Bi7 92.74(6) 5_556 5_566
Bi7 Te11 Bi7 92.74(6) 5_556 5_566
Sb7 Te11 Bi7 0.00(3) 5_566 5_566
Sb7 Te11 Cs1 86.18(4) 5_556 5_556
Bi7 Te11 Cs1 86.18(4) 5_556 5_556
Sb7 Te11 Cs1 136.30(6) 5_566 5_556
Bi7 Te11 Cs1 136.30(6) 5_566 5_556
Sb7 Te11 Cs1 136.30(6) 5_556 5_566
Bi7 Te11 Cs1 136.30(6) 5_556 5_566
Sb7 Te11 Cs1 86.18(3) 5_566 5_566
Bi7 Te11 Cs1 86.18(3) 5_566 5_566
Cs1 Te11 Cs1 66.10(4) 5_556 5_566
Sb7 Te11 Cs1 137.37(6) 5_556 1_565
Bi7 Te11 Cs1 137.37(6) 5_556 1_565
Sb7 Te11 Cs1 88.20(3) 5_566 1_565
Bi7 Te11 Cs1 88.20(3) 5_566 1_565
Cs1 Te11 Cs1 120.90(5) 5_556 1_565
Cs1 Te11 Cs1 86.31(5) 5_566 1_565
Sb7 Te11 Cs1 88.21(3) 5_556 .
Bi7 Te11 Cs1 88.21(3) 5_556 .
Sb7 Te11 Cs1 137.37(6) 5_566 .
Bi7 Te11 Cs1 137.37(6) 5_566 .
Cs1 Te11 Cs1 86.31(5) 5_556 .
Cs1 Te11 Cs1 120.90(5) 5_566 .
Cs1 Te11 Cs1 63.99(4) 1_565 .
Bi4 Te12 Bi7 92.05(4) . 1_554
Bi4 Te12 Bi7 92.05(4) . 1_564
Bi7 Te12 Bi7 82.68(5) 1_554 1_564
Bi4 Te12 Bi8 97.07(5) . 1_565
Bi7 Te12 Bi8 170.88(6) 1_554 1_565
Bi7 Te12 Bi8 96.68(2) 1_564 1_565
Bi4 Te12 Bi8 97.06(5) . .
Bi7 Te12 Bi8 96.68(2) 1_554 .
Bi7 Te12 Bi8 170.89(6) 1_564 .
Bi8 Te12 Bi8 82.51(5) 1_565 .

loop_
_geom_bond_atom_site_label_1
_geom_bond_atom_site_label_2
_geom_bond_distance
_geom_bond_site_symmetry_2
Bi1 Te3 2.9662(14) .
Bi1 Te3 2.9662(14) 1_545
Bi1 Te2 3.0307(19) .
Bi1 Te1 3.3502(15) 1_556
Bi1 Te1 3.3502(15) 1_546
Bi1 Te4 3.376(2) .
Bi2 Te4 3.0925(14) 1_554
Bi2 Te4 3.0925(14) 1_564
Bi2 Te1 3.1084(19) .
Bi2 Te5 3.1939(19) 7
Bi2 Te5 3.2077(14) .
Bi2 Te5 3.2077(14) 1_565
Bi3 Te6 3.0412(19) .
Bi3 Te7 3.0608(14) 1_556
Bi3 Te7 3.0608(14) 1_546
Bi3 Te1 3.1873(15) 1_545
Bi3 Te1 3.1873(15) .
Bi3 Te5 3.2557(18) .
Bi4 Te12 2.992(2) .
Bi4 Te2 3.0683(15) 1_554
Bi4 Te2 3.0683(15) 1_564
Bi4 Te6 3.1977(15) 1_565
Bi4 Te6 3.1977(15) .
Bi4 Te1 3.3590(19) .
Bi5 Te9 2.9713(14) 1_565
Bi5 Te9 2.9713(14) .
Bi5 Te7 3.0385(19) .
Bi5 Te4 3.2806(19) 7
Bi5 Te5 3.3792(15) 1_554
Bi5 Te5 3.3792(15) 1_564
Bi6 Te10 2.922(2) .
Bi6 Te8 2.9582(14) .
Bi6 Te8 2.9583(14) 1_565
Bi6 Te7 3.2855(19) 1_556
Bi6 Te6 3.3146(15) .
Bi6 Te6 3.3146(15) 1_565
Bi6 Cs2 4.563(2) 7
Bi7 Te11 3.0139(15) 5_556
Bi7 Te11 3.0139(15) 5_566
Bi7 Bi8 3.2030(14) 5_556
Bi7 Te12 3.3029(15) 1_556
Bi7 Te12 3.3029(15) 1_546
Bi7 Te2 3.3650(19) .
Bi8 Te10 3.0408(14) .
Bi8 Te10 3.0409(14) 1_545
Bi8 Sb7 3.2033(14) 5_556
Bi8 Bi7 3.2033(14) 5_556
Bi8 Te12 3.3084(15) .
Bi8 Te12 3.3084(15) 1_545
Cs1 Te2 3.937(3) .
Cs1 Te10 3.995(2) .
Cs1 Te10 3.995(2) 1_545
Cs1 Te11 4.000(2) 5_556
Cs1 Te11 4.000(2) 5_566
Cs1 Te8 4.021(3) .
Cs1 Te11 4.117(2) .
Cs1 Te11 4.118(2) 1_545
Cs1 Te3 4.156(2) 1_545
Cs1 Te3 4.156(2) .
Cs1 Cs1 4.3632(6) 1_565
Cs1 Cs1 4.3632(6) 1_545
Cs2 Te9 3.742(3) .
Cs2 Te3 3.812(3) 7
Cs2 Te7 3.878(3) 7_554
Cs2 Te8 3.968(2) 7
Cs2 Te8 3.968(2) 7_545
Cs2 Te4 4.043(2) 7_545
Cs2 Te4 4.043(2) 7
Cs2 Te9 4.077(2) 7_544
Cs2 Te9 4.077(2) 7_554
Cs2 Cs2 4.3632(6) 1_545
Cs2 Cs2 4.3632(6) 1_565
Cs2 Bi6 4.563(2) 7
Te1 Sb3 3.1873(15) 1_565
Te1 Bi3 3.1873(15) 1_565
Te1 Bi1 3.3502(15) 1_554
Te1 Bi1 3.3502(15) 1_564
Te2 Sb4 3.0683(15) 1_556
Te2 Bi4 3.0683(15) 1_556
Te2 Sb4 3.0683(15) 1_546
Te2 Bi4 3.0683(15) 1_546
Te3 Sb1 2.9662(14) 1_565
Te3 Bi1 2.9662(14) 1_565
Te3 Cs2 3.812(3) 7
Te3 Cs1 4.156(2) 1_565
Te4 Bi2 3.0925(14) 1_556
Te4 Bi2 3.0925(14) 1_546
Te4 Bi5 3.2806(19) 7
Te4 Cs2 4.043(2) 7_545
Te4 Cs2 4.043(2) 7
Te5 Bi2 3.1940(19) 7
Te5 Bi2 3.2077(14) 1_545
Te5 Bi5 3.3793(15) 1_556
Te5 Bi5 3.3793(15) 1_546
Te6 Sb4 3.1978(15) 1_545
Te6 Bi4 3.1978(15) 1_545
Te6 Bi6 3.3146(15) 1_545
Te7 Sb3 3.0608(14) 1_554
Te7 Bi3 3.0608(14) 1_554
Te7 Sb3 3.0608(14) 1_564
Te7 Bi3 3.0608(14) 1_564
Te7 Bi6 3.2857(19) 1_554
Te7 Cs2 3.878(3) 7_554
Te8 Sb6 2.9582(14) 1_545
Te8 Bi6 2.9582(14) 1_545
Te8 Cs2 3.968(2) 7
Te8 Cs2 3.968(2) 7_545
Te9 Sb5 2.9713(14) 1_545
Te9 Bi5 2.9713(14) 1_545
Te9 Cs2 4.077(2) 7_544
Te9 Cs2 4.077(2) 7_554
Te10 Bi8 3.0409(14) 1_565
Te10 Cs1 3.995(2) 1_565
Te11 Sb7 3.0140(15) 5_556
Te11 Bi7 3.0140(15) 5_556
Te11 Sb7 3.0140(15) 5_566
Te11 Bi7 3.0140(15) 5_566
Te11 Cs1 4.000(2) 5_556
Te11 Cs1 4.000(2) 5_566
Te11 Cs1 4.117(2) 1_565
Te12 Bi7 3.3029(15) 1_554
Te12 Bi7 3.3029(15) 1_564
Te12 Bi8 3.3084(15) 1_565
